data_1544253
loop_
_publ_author_name
'Burlakov, Vladimir V.'
'Spannenberg, Anke'
'Bogdanov, Vyacheslav S.'
'Andreev, Maxim V.'
'Arndt, Perdita'
'Rosenthal, Uwe'

_publ_section_title
;
 <i>N</i>-[1-Phenyl-2,5-bis(trimethylsilyl)pent-2-en-4-yn-1-yl]aniline
;
_journal_issue 10
_journal_name_full IUCrData
_journal_page_first x161559
_journal_paper_doi 10.1107/S2414314616015595
_journal_volume 1
_journal_year 2016
_chemical_formula_iupac 'C23 H31 N Si2'
_chemical_formula_moiety 'C23 H31 N Si2'
_chemical_formula_sum 'C23 H31 N Si2'
_chemical_formula_weight 377.67
_chemical_name_systematic
;
<i>N</i>-[1-Phenyl-2,5-bis(trimethylsilyl)pent-2-en-4-yn-1-yl]aniline
;
_space_group_crystal_system triclinic
_space_group_IT_number 2
_space_group_name_Hall '-P 1'
_space_group_name_H-M_alt 'P -1'
_symmetry_space_group_name_Hall '-P 1'
_symmetry_space_group_name_H-M 'P -1'
_atom_sites_solution_hydrogens mixed
_audit_creation_method SHELXL-2014/7
_cell_angle_alpha 65.2268(6)
_cell_angle_beta 67.0573(6)
_cell_angle_gamma 71.9789(6)
_cell_formula_units_Z 2
_cell_length_a 11.0662(5)
_cell_length_b 11.1661(5)
_cell_length_c 11.2508(5)
_cell_measurement_reflns_used 9956
_cell_measurement_temperature 150(2)
_cell_measurement_theta_max 28.82
_cell_measurement_theta_min 2.37
_cell_volume 1144.57(9)
_computing_cell_refinement
;
SAINT (Bruker, 2009)
;
_computing_data_collection
;
APEX2 (Bruker, 2011)
;
_computing_data_reduction
;
SAINT (Bruker, 2009)
;
_computing_molecular_graphics
;
XP in SHELXTL (Sheldrick, 2008)
;
_computing_publication_material
;
publCIF (Westrip, 2010)
;
_computing_structure_refinement
;
SHELXL2014 (Sheldrick, 2015)
;
_computing_structure_solution
;
SHELXS97 (Sheldrick, 2008)
;
_diffrn_ambient_temperature 150(2)
_diffrn_detector_area_resol_mean 8.3333
_diffrn_measured_fraction_theta_full 1.000
_diffrn_measured_fraction_theta_max 1.000
_diffrn_measurement_device_type 'Bruker APEXII CCD'
_diffrn_measurement_method '\f and \w scans'
_diffrn_radiation_type MoK\a
_diffrn_radiation_wavelength 0.71073
_diffrn_reflns_av_R_equivalents 0.0257
_diffrn_reflns_limit_h_max 14
_diffrn_reflns_limit_h_min -14
_diffrn_reflns_limit_k_max 14
_diffrn_reflns_limit_k_min -14
_diffrn_reflns_limit_l_max 14
_diffrn_reflns_limit_l_min -14
_diffrn_reflns_number 22773
_diffrn_reflns_theta_full 25.242
_diffrn_reflns_theta_max 27.997
_diffrn_reflns_theta_min 2.030
_exptl_absorpt_coefficient_mu 0.161
_exptl_absorpt_correction_T_max 0.95
_exptl_absorpt_correction_T_min 0.93
_exptl_absorpt_correction_type multi-scan
_exptl_absorpt_process_details
;
(SADABS; Bruker, 2008)
;
_exptl_crystal_colour 'pale yellow'
_exptl_crystal_density_diffrn 1.096
_exptl_crystal_description prism
_exptl_crystal_F_000 408
_exptl_crystal_size_max 0.459
_exptl_crystal_size_mid 0.309
_exptl_crystal_size_min 0.306
_refine_diff_density_max 0.346
_refine_diff_density_min -0.199
_refine_ls_extinction_method none
_refine_ls_goodness_of_fit_ref 1.033
_refine_ls_hydrogen_treatment mixed
_refine_ls_matrix_type full
_refine_ls_number_parameters 245
_refine_ls_number_reflns 5526
_refine_ls_number_restraints 0
_refine_ls_restrained_S_all 1.033
_refine_ls_R_factor_all 0.0420
_refine_ls_R_factor_gt 0.0321
_refine_ls_shift/su_max 0.001
_refine_ls_shift/su_mean 0.000
_refine_ls_structure_factor_coef Fsqd
_refine_ls_weighting_details 'w=1/[\s^2^(Fo^2^)+(0.0362P)^2^+0.4111P] where P=(Fo^2^+2Fc^2^)/3'
_refine_ls_weighting_scheme calc
_refine_ls_wR_factor_gt 0.0790
_refine_ls_wR_factor_ref 0.0856
_reflns_number_gt 4641
_reflns_number_total 5526
_reflns_threshold_expression 'I > 2\s(I)'
_cod_data_source_file is4011sup1.cif
_cod_data_source_block I
_cod_database_code 1544253
_shelx_space_group_comment
;
The symmetry employed for this shelxl refinement is uniquely defined
by the following loop, which should always be used as a source of
symmetry information in preference to the above space-group names.
They are only intended as comments.
;

loop_
_space_group_symop_operation_xyz
'x, y, z'
'-x, -y, -z'

loop_
_atom_site_type_symbol
_atom_site_label
_atom_site_fract_x
_atom_site_fract_y
_atom_site_fract_z
_atom_site_U_iso_or_equiv
_atom_site_adp_type
_atom_site_calc_flag
_atom_site_occupancy
C C1 0.74405(12) 0.65953(14) 0.53612(12) 0.0277(3) Uani d 1
C C2 0.70399(11) 0.63622(13) 0.46400(11) 0.0242(2) Uani d 1
C C3 0.65238(11) 0.59872(12) 0.38833(11) 0.0223(2) Uani d 1
H H3 0.6319 0.5110 0.4276 0.027 Uiso calc 1
C C4 0.63021(10) 0.67573(11) 0.26706(11) 0.0181(2) Uani d 1
C C5 0.56351(11) 0.62132(11) 0.20861(11) 0.0189(2) Uani d 1
H H5 0.6128 0.6409 0.1086 0.023 Uiso calc 1
C C6 0.97016(16) 0.55728(17) 0.65491(18) 0.0444(4) Uani d 1
H H6A 0.9518 0.4662 0.6896 0.067 Uiso calc 1
H H6B 1.0089 0.5657 0.7154 0.067 Uiso calc 1
H H6C 1.0331 0.5754 0.5620 0.067 Uiso calc 1
C C7 0.84118(16) 0.85404(15) 0.58691(16) 0.0405(3) Uani d 1
H H7A 0.8996 0.8762 0.4919 0.061 Uiso calc 1
H H7B 0.8832 0.8624 0.6446 0.061 Uiso calc 1
H H7C 0.7557 0.9156 0.5906 0.061 Uiso calc 1
C C8 0.68621(17) 0.64354(17) 0.82272(14) 0.0427(4) Uani d 1
H H8A 0.6046 0.7101 0.8176 0.064 Uiso calc 1
H H8B 0.7211 0.6478 0.8884 0.064 Uiso calc 1
H H8C 0.6662 0.5539 0.8530 0.064 Uiso calc 1
C C9 0.84620(12) 0.84738(14) 0.15867(14) 0.0300(3) Uani d 1
H H9A 0.9082 0.7767 0.1239 0.045 Uiso calc 1
H H9B 0.8487 0.8302 0.2506 0.045 Uiso calc 1
H H9C 0.8723 0.9343 0.0969 0.045 Uiso calc 1
C C10 0.55181(13) 0.96905(14) 0.25251(15) 0.0320(3) Uani d 1
H H10A 0.5759 1.0584 0.2024 0.048 Uiso calc 1
H H10B 0.5532 0.9393 0.3473 0.048 Uiso calc 1
H H10C 0.4622 0.9725 0.2526 0.048 Uiso calc 1
C C11 0.66940(14) 0.89749(13) -0.01128(12) 0.0296(3) Uani d 1
H H11A 0.6802 0.9913 -0.0616 0.044 Uiso calc 1
H H11B 0.5837 0.8862 -0.0083 0.044 Uiso calc 1
H H11C 0.7419 0.8403 -0.0578 0.044 Uiso calc 1
C C12 0.41890(11) 0.69124(12) 0.22133(12) 0.0213(2) Uani d 1
C C13 0.34076(12) 0.73615(13) 0.33064(13) 0.0258(3) Uani d 1
H H13 0.3789 0.7283 0.3966 0.031 Uiso calc 1
C C14 0.20694(13) 0.79257(15) 0.34416(16) 0.0351(3) Uani d 1
H H14 0.1541 0.8232 0.4191 0.042 Uiso calc 1
C C15 0.15117(13) 0.80401(15) 0.24842(17) 0.0396(3) Uani d 1
H H15 0.0598 0.8422 0.2579 0.048 Uiso calc 1
C C16 0.22787(14) 0.76003(15) 0.13902(16) 0.0378(3) Uani d 1
H H16 0.1893 0.7679 0.0735 0.045 Uiso calc 1
C C17 0.36149(13) 0.70431(13) 0.12505(13) 0.0282(3) Uani d 1
H H17 0.4142 0.6749 0.0493 0.034 Uiso calc 1
C C18 0.67654(12) 0.38337(12) 0.24183(12) 0.0229(2) Uani d 1
C C19 0.66529(14) 0.24778(13) 0.29765(14) 0.0309(3) Uani d 1
H H19 0.5813 0.2219 0.3539 0.037 Uiso calc 1
C C20 0.77569(16) 0.15132(15) 0.27136(16) 0.0395(3) Uani d 1
H H20 0.7666 0.0597 0.3102 0.047 Uiso calc 1
C C21 0.89939(15) 0.18612(16) 0.18919(17) 0.0412(3) Uani d 1
H H21 0.9747 0.1193 0.1712 0.049 Uiso calc 1
C C22 0.91101(14) 0.31931(15) 0.13411(15) 0.0371(3) Uani d 1
H H22 0.9953 0.3442 0.0775 0.044 Uiso calc 1
C C23 0.80156(12) 0.41802(14) 0.15989(13) 0.0291(3) Uani d 1
H H23 0.8118 0.5093 0.1217 0.035 Uiso calc 1
N N1 0.56481(10) 0.47771(10) 0.27120(11) 0.0242(2) Uani d 1
Si Si1 0.81276(3) 0.67930(4) 0.65053(3) 0.02577(9) Uani d 1
Si Si2 0.67391(3) 0.84901(3) 0.16732(3) 0.01984(8) Uani d 1
H H1 0.4925(16) 0.4510(16) 0.3107(16) 0.034(4) Uiso d 1

loop_
_atom_site_aniso_label
_atom_site_aniso_U_11
_atom_site_aniso_U_22
_atom_site_aniso_U_33
_atom_site_aniso_U_12
_atom_site_aniso_U_13
_atom_site_aniso_U_23
C1 0.0228(6) 0.0382(7) 0.0211(5) -0.0022(5) -0.0065(5) -0.0116(5)
C2 0.0208(5) 0.0291(6) 0.0185(5) -0.0018(5) -0.0051(4) -0.0069(5)
C3 0.0211(5) 0.0248(6) 0.0201(5) -0.0042(4) -0.0060(4) -0.0069(5)
C4 0.0146(5) 0.0212(6) 0.0189(5) -0.0018(4) -0.0039(4) -0.0090(4)
C5 0.0196(5) 0.0202(6) 0.0170(5) -0.0056(4) -0.0047(4) -0.0057(4)
C6 0.0427(8) 0.0459(9) 0.0596(10) 0.0066(7) -0.0325(8) -0.0262(8)
C7 0.0422(8) 0.0365(8) 0.0416(8) -0.0083(6) -0.0097(6) -0.0139(7)
C8 0.0617(10) 0.0441(9) 0.0233(6) -0.0158(7) -0.0046(6) -0.0153(6)
C9 0.0237(6) 0.0345(7) 0.0348(7) -0.0100(5) -0.0094(5) -0.0107(6)
C10 0.0314(7) 0.0277(7) 0.0405(7) -0.0007(5) -0.0122(6) -0.0171(6)
C11 0.0390(7) 0.0259(7) 0.0247(6) -0.0123(5) -0.0130(5) -0.0018(5)
C12 0.0205(5) 0.0193(6) 0.0237(5) -0.0070(4) -0.0084(4) -0.0028(4)
C13 0.0210(5) 0.0264(6) 0.0287(6) -0.0057(5) -0.0067(5) -0.0076(5)
C14 0.0210(6) 0.0335(7) 0.0467(8) -0.0048(5) -0.0048(5) -0.0149(6)
C15 0.0213(6) 0.0341(8) 0.0613(9) -0.0043(5) -0.0174(6) -0.0102(7)
C16 0.0351(7) 0.0344(8) 0.0504(8) -0.0110(6) -0.0276(7) -0.0034(6)
C17 0.0302(6) 0.0273(7) 0.0305(6) -0.0099(5) -0.0140(5) -0.0051(5)
C18 0.0259(6) 0.0232(6) 0.0236(5) -0.0024(5) -0.0105(5) -0.0102(5)
C19 0.0345(7) 0.0254(7) 0.0351(7) -0.0064(5) -0.0125(5) -0.0095(5)
C20 0.0491(9) 0.0228(7) 0.0509(9) 0.0003(6) -0.0226(7) -0.0143(6)
C21 0.0382(8) 0.0357(8) 0.0544(9) 0.0100(6) -0.0194(7) -0.0262(7)
C22 0.0263(6) 0.0423(8) 0.0445(8) -0.0010(6) -0.0068(6) -0.0237(7)
C23 0.0269(6) 0.0271(7) 0.0333(6) -0.0045(5) -0.0068(5) -0.0126(5)
N1 0.0206(5) 0.0204(5) 0.0295(5) -0.0066(4) -0.0033(4) -0.0082(4)
Si1 0.02876(18) 0.0307(2) 0.02222(16) -0.00232(14) -0.01080(13) -0.01223(14)
Si2 0.01964(15) 0.01973(17) 0.02223(15) -0.00389(12) -0.00781(12) -0.00738(12)

loop_
_atom_type_symbol
_atom_type_description
_atom_type_scat_dispersion_real
_atom_type_scat_dispersion_imag
_atom_type_scat_source
C C 0.0033 0.0016 'International Tables Vol C Tables 4.2.6.8 and 6.1.1.4'
H H 0.0000 0.0000 'International Tables Vol C Tables 4.2.6.8 and 6.1.1.4'
N N 0.0061 0.0033 'International Tables Vol C Tables 4.2.6.8 and 6.1.1.4'
Si Si 0.0817 0.0704 'International Tables Vol C Tables 4.2.6.8 and 6.1.1.4'

loop_
_geom_angle_atom_site_label_1
_geom_angle_atom_site_label_2
_geom_angle_atom_site_label_3
_geom_angle
C2 C1 Si1 174.85(12)
C1 C2 C3 175.03(13)
C4 C3 C2 126.26(12)
C4 C3 H3 116.9
C2 C3 H3 116.9
C3 C4 C5 118.20(10)
C3 C4 Si2 123.35(9)
C5 C4 Si2 118.43(8)
N1 C5 C12 107.86(9)
N1 C5 C4 114.45(9)
C12 C5 C4 111.42(9)
N1 C5 H5 107.6
C12 C5 H5 107.6
C4 C5 H5 107.6
Si1 C6 H6A 109.5
Si1 C6 H6B 109.5
H6A C6 H6B 109.5
Si1 C6 H6C 109.5
H6A C6 H6C 109.5
H6B C6 H6C 109.5
Si1 C7 H7A 109.5
Si1 C7 H7B 109.5
H7A C7 H7B 109.5
Si1 C7 H7C 109.5
H7A C7 H7C 109.5
H7B C7 H7C 109.5
Si1 C8 H8A 109.5
Si1 C8 H8B 109.5
H8A C8 H8B 109.5
Si1 C8 H8C 109.5
H8A C8 H8C 109.5
H8B C8 H8C 109.5
Si2 C9 H9A 109.5
Si2 C9 H9B 109.5
H9A C9 H9B 109.5
Si2 C9 H9C 109.5
H9A C9 H9C 109.5
H9B C9 H9C 109.5
Si2 C10 H10A 109.5
Si2 C10 H10B 109.5
H10A C10 H10B 109.5
Si2 C10 H10C 109.5
H10A C10 H10C 109.5
H10B C10 H10C 109.5
Si2 C11 H11A 109.5
Si2 C11 H11B 109.5
H11A C11 H11B 109.5
Si2 C11 H11C 109.5
H11A C11 H11C 109.5
H11B C11 H11C 109.5
C13 C12 C17 118.98(11)
C13 C12 C5 121.57(10)
C17 C12 C5 119.36(11)
C12 C13 C14 120.44(12)
C12 C13 H13 119.8
C14 C13 H13 119.8
C15 C14 C13 119.92(13)
C15 C14 H14 120.0
C13 C14 H14 120.0
C16 C15 C14 120.23(12)
C16 C15 H15 119.9
C14 C15 H15 119.9
C15 C16 C17 119.92(13)
C15 C16 H16 120.0
C17 C16 H16 120.0
C16 C17 C12 120.51(13)
C16 C17 H17 119.7
C12 C17 H17 119.7
N1 C18 C23 122.40(11)
N1 C18 C19 119.22(11)
C23 C18 C19 118.38(12)
C20 C19 C18 120.40(13)
C20 C19 H19 119.8
C18 C19 H19 119.8
C19 C20 C21 121.08(14)
C19 C20 H20 119.5
C21 C20 H20 119.5
C22 C21 C20 118.75(13)
C22 C21 H21 120.6
C20 C21 H21 120.6
C21 C22 C23 121.20(13)
C21 C22 H22 119.4
C23 C22 H22 119.4
C22 C23 C18 120.19(13)
C22 C23 H23 119.9
C18 C23 H23 119.9
C18 N1 C5 123.30(10)
C18 N1 H1 116.6(11)
C5 N1 H1 118.3(11)
C1 Si1 C6 107.81(6)
C1 Si1 C7 109.84(7)
C6 Si1 C7 111.43(8)
C1 Si1 C8 106.75(7)
C6 Si1 C8 111.28(8)
C7 Si1 C8 109.60(7)
C9 Si2 C11 108.21(6)
C9 Si2 C10 110.05(6)
C11 Si2 C10 111.04(6)
C9 Si2 C4 110.10(6)
C11 Si2 C4 107.97(5)
C10 Si2 C4 109.44(6)

loop_
_geom_bond_atom_site_label_1
_geom_bond_atom_site_label_2
_geom_bond_distance
C1 C2 1.2048(17)
C1 Si1 1.8408(13)
C2 C3 1.4325(16)
C3 C4 1.3448(15)
C3 H3 0.9500
C4 C5 1.5288(15)
C4 Si2 1.8903(12)
C5 N1 1.4543(15)
C5 C12 1.5274(15)
C5 H5 1.0000
C6 Si1 1.8534(15)
C6 H6A 0.9800
C6 H6B 0.9800
C6 H6C 0.9800
C7 Si1 1.8579(16)
C7 H7A 0.9800
C7 H7B 0.9800
C7 H7C 0.9800
C8 Si1 1.8591(15)
C8 H8A 0.9800
C8 H8B 0.9800
C8 H8C 0.9800
C9 Si2 1.8656(12)
C9 H9A 0.9800
C9 H9B 0.9800
C9 H9C 0.9800
C10 Si2 1.8675(13)
C10 H10A 0.9800
C10 H10B 0.9800
C10 H10C 0.9800
C11 Si2 1.8664(13)
C11 H11A 0.9800
C11 H11B 0.9800
C11 H11C 0.9800
C12 C13 1.3897(17)
C12 C17 1.3945(16)
C13 C14 1.3930(17)
C13 H13 0.9500
C14 C15 1.383(2)
C14 H14 0.9500
C15 C16 1.382(2)
C15 H15 0.9500
C16 C17 1.3892(19)
C16 H16 0.9500
C17 H17 0.9500
C18 N1 1.3838(15)
C18 C23 1.3970(17)
C18 C19 1.4004(18)
C19 C20 1.382(2)
C19 H19 0.9500
C20 C21 1.386(2)
C20 H20 0.9500
C21 C22 1.377(2)
C21 H21 0.9500
C22 C23 1.3907(19)
C22 H22 0.9500
C23 H23 0.9500
N1 H1 0.829(16)

loop_
_geom_torsion_atom_site_label_1
_geom_torsion_atom_site_label_2
_geom_torsion_atom_site_label_3
_geom_torsion_atom_site_label_4
_geom_torsion
C2 C3 C4 C5 -174.92(10)
C2 C3 C4 Si2 3.72(17)
C3 C4 C5 N1 -16.43(14)
Si2 C4 C5 N1 164.86(7)
C3 C4 C5 C12 106.27(11)
Si2 C4 C5 C12 -72.45(10)
N1 C5 C12 C13 93.63(13)
C4 C5 C12 C13 -32.78(15)
N1 C5 C12 C17 -82.99(13)
C4 C5 C12 C17 150.60(11)
C17 C12 C13 C14 0.39(18)
C5 C12 C13 C14 -176.24(11)
C12 C13 C14 C15 0.1(2)
C13 C14 C15 C16 -0.2(2)
C14 C15 C16 C17 -0.1(2)
C15 C16 C17 C12 0.5(2)
C13 C12 C17 C16 -0.70(19)
C5 C12 C17 C16 176.01(11)
N1 C18 C19 C20 -179.19(12)
C23 C18 C19 C20 -0.21(19)
C18 C19 C20 C21 -0.3(2)
C19 C20 C21 C22 0.3(2)
C20 C21 C22 C23 0.2(2)
C21 C22 C23 C18 -0.6(2)
N1 C18 C23 C22 179.59(12)
C19 C18 C23 C22 0.65(19)
C23 C18 N1 C5 6.77(18)
C19 C18 N1 C5 -174.29(11)
C12 C5 N1 C18 158.89(10)
C4 C5 N1 C18 -76.51(13)
C3 C4 Si2 C9 46.86(11)
C5 C4 Si2 C9 -134.49(8)
C3 C4 Si2 C11 164.81(10)
C5 C4 Si2 C11 -16.55(10)
C3 C4 Si2 C10 -74.21(11)
C5 C4 Si2 C10 104.43(9)

_cod_database_fobs_code 1544253
